data_7705358
loop_
_publ_author_name
'Jheng, Nai-Yuan'
'Ishizaka, Yusuke'
'Naganawa, Yuki'
'Sekiguchi, Akira'
'Nakajima, Yumiko'

_publ_section_title
;
 Co(I) complexes with a tetradentate phenanthroline-based PNNP ligand as a
 potent new metal-ligand cooperation platform.
;
_journal_issue 41
_journal_name_full 'Dalton transactions (Cambridge, England : 2003)'
_journal_page_first 14592
_journal_page_last 14597
_journal_paper_doi 10.1039/d0dt02549f
_journal_volume 49
_journal_year 2020
_chemical_formula_sum 'C38 H31 Co N2 P2'
_chemical_formula_weight 636.52
_space_group_crystal_system orthorhombic
_space_group_IT_number 19
_space_group_name_Hall 'P 2ac 2ab'
_space_group_name_H-M_alt 'P 21 21 21'
_atom_sites_solution_hydrogens geom
_audit_block_doi 10.5517/ccdc.csd.cc25l8vx
_audit_creation_method SHELXL-2014/7
_audit_update_record
;
2020-07-02 deposited with the CCDC.	2020-09-04 downloaded from the CCDC.
;
_cell_angle_alpha 90
_cell_angle_beta 90
_cell_angle_gamma 90
_cell_formula_units_Z 4
_cell_length_a 9.1277(13)
_cell_length_b 12.3182(18)
_cell_length_c 26.862(4)
_cell_measurement_reflns_used 5707
_cell_measurement_temperature 93(2)
_cell_measurement_theta_max 27.4
_cell_measurement_theta_min 3.2
_cell_volume 3020.3(8)
_computing_cell_refinement 'CrystalClear (Rigaku Inc., 2008)'
_computing_data_collection 'CrystalClear (Rigaku Inc., 2008)'
_computing_data_reduction 'CrystalClear (Rigaku Inc., 2008)'
_computing_molecular_graphics 'ORTEP3 for windows'
_computing_structure_refinement 'SHELXL-2014/7 (Sheldrick, 2014)'
_computing_structure_solution SIR97
_diffrn_ambient_temperature 93(2)
_diffrn_measured_fraction_theta_full 0.997
_diffrn_measured_fraction_theta_max 0.998
_diffrn_measurement_device_type 'Rigaku XtaLAB P200'
_diffrn_measurement_method 'profile data from \w-scans'
_diffrn_radiation_type MoK\a
_diffrn_radiation_wavelength 0.71075
_diffrn_reflns_av_R_equivalents 0.1764
_diffrn_reflns_av_unetI/netI 0.0984
_diffrn_reflns_Laue_measured_fraction_full 0.997
_diffrn_reflns_Laue_measured_fraction_max 0.998
_diffrn_reflns_limit_h_max 11
_diffrn_reflns_limit_h_min -11
_diffrn_reflns_limit_k_max 15
_diffrn_reflns_limit_k_min -15
_diffrn_reflns_limit_l_max 34
_diffrn_reflns_limit_l_min -34
_diffrn_reflns_number 38918
_diffrn_reflns_point_group_measured_fraction_full 0.998
_diffrn_reflns_point_group_measured_fraction_max 0.996
_diffrn_reflns_theta_full 25.242
_diffrn_reflns_theta_max 27.485
_diffrn_reflns_theta_min 3.033
_diffrn_source 'Rotating Anode'
_exptl_absorpt_coefficient_mu 0.705
_exptl_absorpt_correction_T_max 0.977
_exptl_absorpt_correction_T_min 0.954
_exptl_absorpt_correction_type empirical
_exptl_absorpt_process_details 'Rigaku ABSCOR'
_exptl_crystal_density_diffrn 1.400
_exptl_crystal_description block
_exptl_crystal_F_000 1320
_exptl_crystal_size_max 0.620
_exptl_crystal_size_mid 0.110
_exptl_crystal_size_min 0.020
_refine_diff_density_max 0.904
_refine_diff_density_min -0.377
_refine_diff_density_rms 0.079
_refine_ls_abs_structure_details
;
 Flack x determined using 1913 quotients [(I+)-(I-)]/[(I+)+(I-)]
 (Parsons, Flack and Wagner, Acta Cryst. B69 (2013) 249-259).
;
_refine_ls_abs_structure_Flack 0.004(11)
_refine_ls_extinction_method none
_refine_ls_goodness_of_fit_ref 0.843
_refine_ls_hydrogen_treatment constr
_refine_ls_matrix_type full
_refine_ls_number_parameters 388
_refine_ls_number_reflns 6881
_refine_ls_number_restraints 0
_refine_ls_restrained_S_all 0.843
_refine_ls_R_factor_all 0.0734
_refine_ls_R_factor_gt 0.0488
_refine_ls_shift/su_max 0.001
_refine_ls_shift/su_mean 0.000
_refine_ls_structure_factor_coef Fsqd
_refine_ls_weighting_details 'w=1/[\s^2^(Fo^2^)+(0.1000P)^2^] where P=(Fo^2^+2Fc^2^)/3'
_refine_ls_weighting_scheme calc
_refine_ls_wR_factor_gt 0.1203
_refine_ls_wR_factor_ref 0.1373
_reflns_Friedel_coverage 0.772
_reflns_Friedel_fraction_full 0.999
_reflns_Friedel_fraction_max 0.994
_reflns_number_gt 5432
_reflns_number_total 6881
_reflns_threshold_expression 'I > 2\s(I)'
_cod_data_source_file d0dt02549f2.cif
_cod_data_source_block complex6
_cod_depositor_comments 'Adding full bibliography for 7705356--7705359.cif.'
_cod_database_code 7705358
_shelx_shelxl_version_number 2014/7
_shelx_space_group_comment
;
The symmetry employed for this shelxl refinement is uniquely defined
by the following loop, which should always be used as a source of
symmetry information in preference to the above space-group names.
They are only intended as comments.
;
_shelx_estimated_absorpt_t_min 0.669
_shelx_estimated_absorpt_t_max 0.986

loop_
_space_group_symop_operation_xyz
'x, y, z'
'-x+1/2, -y, z+1/2'
'x+1/2, -y+1/2, -z'
'-x, y+1/2, -z+1/2'

loop_
_atom_site_label
_atom_site_type_symbol
_atom_site_fract_x
_atom_site_fract_y
_atom_site_fract_z
_atom_site_U_iso_or_equiv
_atom_site_adp_type
_atom_site_occupancy
_atom_site_site_symmetry_order
_atom_site_calc_flag
_atom_site_refinement_flags_posn
_atom_site_refinement_flags_adp
_atom_site_refinement_flags_occupancy
_atom_site_disorder_assembly
_atom_site_disorder_group
Co1 Co 0.22903(7) 0.38196(5) 0.62664(2) 0.01954(19) Uani 1 1 d . . . . .
P1 P 0.24398(15) 0.54980(10) 0.60407(5) 0.0213(3) Uani 1 1 d . . . . .
P2 P 0.35897(14) 0.36306(10) 0.69149(5) 0.0178(3) Uani 1 1 d . . . . .
C1 C 0.1349(7) 0.5524(5) 0.5479(2) 0.0348(14) Uani 1 1 d . . . . .
H28 H 0.1181 0.6157 0.5285 0.042 Uiso 1 1 calc R U . . .
C2 C 0.0789(6) 0.4506(5) 0.5365(2) 0.0289(13) Uani 1 1 d . . . . .
C3 C 0.0015(8) 0.4209(6) 0.4897(2) 0.0415(16) Uani 1 1 d . . . . .
H22 H -0.0633 0.4822 0.4806 0.050 Uiso 1 1 calc R U . . .
H23 H 0.0760 0.4143 0.4631 0.050 Uiso 1 1 calc R U . . .
C4 C -0.0863(8) 0.3226(6) 0.4893(2) 0.0434(17) Uani 1 1 d . . . . .
H24 H -0.0942 0.2965 0.4545 0.052 Uiso 1 1 calc R U . . .
H25 H -0.1864 0.3408 0.5008 0.052 Uiso 1 1 calc R U . . .
C5 C -0.0284(6) 0.2327(5) 0.5206(2) 0.0316(13) Uani 1 1 d . . . . .
C6 C -0.0635(6) 0.1220(6) 0.5165(2) 0.0386(15) Uani 1 1 d . . . . .
H3 H -0.1287 0.0997 0.4908 0.046 Uiso 1 1 calc R U . . .
C7 C 0.3425(6) 0.2157(4) 0.7058(2) 0.0251(11) Uani 1 1 d . . . . .
H26 H 0.4411 0.1825 0.7079 0.030 Uiso 1 1 calc R U . . .
H27 H 0.2927 0.2056 0.7382 0.030 Uiso 1 1 calc R U . . .
C8 C 0.2572(6) 0.1630(4) 0.66606(19) 0.0244(11) Uani 1 1 d . . . . .
C9 C 0.2296(7) 0.0497(4) 0.6634(2) 0.0301(12) Uani 1 1 d . . . . .
H4 H 0.2663 0.0033 0.6887 0.036 Uiso 1 1 calc R U . . .
C10 C 0.1496(7) 0.0057(5) 0.6242(2) 0.0357(14) Uani 1 1 d . . . . .
H5 H 0.1376 -0.0706 0.6216 0.043 Uiso 1 1 calc R U . . .
C11 C 0.0860(6) 0.0756(5) 0.5883(2) 0.0292(13) Uani 1 1 d . . . . .
C12 C -0.0073(7) 0.0446(5) 0.5480(2) 0.0372(15) Uani 1 1 d . . . . .
H6 H -0.0307 -0.0297 0.5430 0.045 Uiso 1 1 calc R U . . .
C13 C 0.0648(6) 0.2646(5) 0.5594(2) 0.0259(12) Uani 1 1 d . . . . .
C14 C 0.1165(6) 0.1866(5) 0.59346(19) 0.0241(12) Uani 1 1 d . . . . .
N1 N 0.1119(5) 0.3684(4) 0.56859(15) 0.0229(9) Uani 1 1 d . . . . .
N2 N 0.2018(4) 0.2306(3) 0.63087(16) 0.0211(9) Uani 1 1 d . . . . .
C15 C 0.4205(6) 0.6089(5) 0.58500(18) 0.0237(11) Uani 1 1 d . . . . .
C16 C 0.4357(7) 0.7185(5) 0.5741(2) 0.0344(14) Uani 1 1 d . . . . .
H29 H 0.3543 0.7658 0.5780 0.041 Uiso 1 1 calc R U . . .
C17 C 0.5691(8) 0.7597(6) 0.5576(2) 0.0437(17) Uani 1 1 d . . . . .
H30 H 0.5787 0.8351 0.5509 0.052 Uiso 1 1 calc R U . . .
C18 C 0.6871(7) 0.6917(6) 0.5509(2) 0.0408(16) Uani 1 1 d . . . . .
H31 H 0.7773 0.7198 0.5388 0.049 Uiso 1 1 calc R U . . .
C19 C 0.6744(7) 0.5832(6) 0.5617(2) 0.0357(15) Uani 1 1 d . . . . .
H32 H 0.7560 0.5363 0.5574 0.043 Uiso 1 1 calc R U . . .
C20 C 0.1692(6) 0.6560(4) 0.64419(19) 0.0196(11) Uani 1 1 d . . . . .
C21 C 0.0218(6) 0.6850(4) 0.6417(2) 0.0245(12) Uani 1 1 d . . . . .
H7 H -0.0382 0.6567 0.6159 0.029 Uiso 1 1 calc R U . . .
C22 C -0.0376(6) 0.7550(4) 0.6767(2) 0.0287(13) Uani 1 1 d . . . . .
H8 H -0.1379 0.7750 0.6745 0.034 Uiso 1 1 calc R U . . .
C23 C 0.0477(6) 0.7958(4) 0.7148(2) 0.0270(12) Uani 1 1 d . . . . .
H9 H 0.0055 0.8419 0.7393 0.032 Uiso 1 1 calc R U . . .
C24 C 0.1948(6) 0.7695(4) 0.71730(19) 0.0231(11) Uani 1 1 d . . . . .
H10 H 0.2542 0.7981 0.7432 0.028 Uiso 1 1 calc R U . . .
C25 C 0.2554(6) 0.7010(4) 0.68183(19) 0.0239(11) Uani 1 1 d . . . . .
H11 H 0.3570 0.6845 0.6832 0.029 Uiso 1 1 calc R U . . .
C26 C 0.5567(5) 0.3836(4) 0.68373(17) 0.0186(10) Uani 1 1 d . . . . .
C27 C 0.6263(6) 0.4756(4) 0.70173(19) 0.0217(11) Uani 1 1 d . . . . .
H12 H 0.5729 0.5271 0.7208 0.026 Uiso 1 1 calc R U . . .
C28 C 0.7752(6) 0.4929(4) 0.69183(19) 0.0266(11) Uani 1 1 d . . . . .
H13 H 0.8231 0.5554 0.7046 0.032 Uiso 1 1 calc R U . . .
C29 C 0.8517(6) 0.4194(5) 0.6636(2) 0.0314(13) Uani 1 1 d . . . . .
H14 H 0.9526 0.4314 0.6569 0.038 Uiso 1 1 calc R U . . .
C30 C 0.7838(6) 0.3287(5) 0.6449(2) 0.0296(12) Uani 1 1 d . . . . .
H15 H 0.8376 0.2786 0.6252 0.036 Uiso 1 1 calc R U . . .
C31 C 0.6365(6) 0.3101(5) 0.65470(19) 0.0250(11) Uani 1 1 d . . . . .
H16 H 0.5898 0.2473 0.6417 0.030 Uiso 1 1 calc R U . . .
C32 C 0.3260(6) 0.4262(4) 0.75240(19) 0.0216(11) Uani 1 1 d . . . . .
C33 C 0.2104(6) 0.4985(4) 0.7580(2) 0.0249(11) Uani 1 1 d . . . . .
H17 H 0.1500 0.5150 0.7302 0.030 Uiso 1 1 calc R U . . .
C34 C 0.1819(6) 0.5467(4) 0.8033(2) 0.0300(13) Uani 1 1 d . . . . .
H18 H 0.1024 0.5959 0.8066 0.036 Uiso 1 1 calc R U . . .
C35 C 0.2701(7) 0.5231(5) 0.8441(2) 0.0325(13) Uani 1 1 d . . . . .
H19 H 0.2511 0.5562 0.8754 0.039 Uiso 1 1 calc R U . . .
C36 C 0.3854(7) 0.4513(5) 0.8390(2) 0.0331(14) Uani 1 1 d . . . . .
H20 H 0.4463 0.4356 0.8667 0.040 Uiso 1 1 calc R U . . .
C37 C 0.4123(6) 0.4023(5) 0.79356(19) 0.0255(12) Uani 1 1 d . . . . .
H21 H 0.4905 0.3519 0.7905 0.031 Uiso 1 1 calc R U . . .
C38 C 0.5409(6) 0.5415(5) 0.57913(19) 0.0264(12) Uani 1 1 d . . . . .
H33 H 0.5330 0.4666 0.5870 0.032 Uiso 1 1 calc R U . . .

loop_
_atom_site_aniso_label
_atom_site_aniso_U_11
_atom_site_aniso_U_22
_atom_site_aniso_U_33
_atom_site_aniso_U_23
_atom_site_aniso_U_13
_atom_site_aniso_U_12
Co1 0.0171(3) 0.0230(3) 0.0185(3) -0.0042(3) -0.0034(3) 0.0009(3)
P1 0.0233(7) 0.0234(6) 0.0172(6) -0.0010(5) -0.0035(6) 0.0035(6)
P2 0.0162(6) 0.0200(6) 0.0173(6) 0.0002(5) -0.0017(5) -0.0006(5)
C1 0.042(4) 0.037(3) 0.025(3) -0.004(3) -0.016(3) 0.010(3)
C2 0.022(3) 0.037(3) 0.027(3) -0.002(2) 0.004(2) 0.001(2)
C3 0.043(4) 0.053(4) 0.029(3) 0.004(3) -0.016(3) -0.001(3)
C4 0.041(4) 0.055(4) 0.033(3) -0.007(3) -0.015(3) 0.000(3)
C5 0.022(3) 0.044(3) 0.028(3) -0.010(3) -0.001(2) -0.001(3)
C6 0.028(3) 0.058(4) 0.030(3) -0.023(3) -0.001(2) -0.010(3)
C7 0.024(3) 0.023(3) 0.028(3) 0.001(2) 0.001(2) -0.002(2)
C8 0.017(3) 0.026(2) 0.030(3) 0.002(2) 0.008(2) 0.002(2)
C9 0.032(3) 0.023(3) 0.035(3) 0.001(2) -0.001(3) -0.006(3)
C10 0.042(4) 0.027(3) 0.038(3) -0.008(3) 0.008(3) -0.007(3)
C11 0.021(3) 0.034(3) 0.032(3) -0.009(3) 0.009(2) -0.006(2)
C12 0.031(3) 0.045(4) 0.036(3) -0.018(3) 0.004(3) -0.014(3)
C13 0.021(3) 0.035(3) 0.022(3) -0.012(2) 0.004(2) -0.001(2)
C14 0.014(3) 0.034(3) 0.025(3) -0.004(2) 0.003(2) -0.004(2)
N1 0.022(2) 0.028(2) 0.018(2) -0.0049(19) -0.0017(17) 0.000(2)
N2 0.016(2) 0.028(2) 0.020(2) -0.0043(18) 0.0013(18) -0.0002(17)
C15 0.027(3) 0.030(3) 0.014(2) 0.000(2) 0.002(2) 0.000(2)
C16 0.040(4) 0.033(3) 0.030(3) 0.002(2) 0.011(3) 0.006(3)
C17 0.066(5) 0.036(3) 0.029(3) 0.004(3) 0.018(3) -0.005(3)
C18 0.036(4) 0.058(4) 0.029(3) 0.005(3) 0.008(3) -0.008(3)
C19 0.028(3) 0.054(4) 0.025(3) 0.003(3) 0.005(2) 0.004(3)
C20 0.019(3) 0.018(2) 0.022(2) 0.0002(19) 0.001(2) 0.0035(19)
C21 0.018(3) 0.026(3) 0.030(3) 0.004(2) -0.006(2) 0.002(2)
C22 0.017(3) 0.027(3) 0.042(3) 0.000(2) 0.002(2) 0.003(2)
C23 0.027(3) 0.024(3) 0.029(3) 0.000(2) 0.008(2) 0.005(2)
C24 0.025(3) 0.019(2) 0.025(3) 0.001(2) 0.001(2) -0.003(2)
C25 0.016(3) 0.027(2) 0.029(3) -0.001(2) -0.001(2) 0.001(2)
C26 0.016(2) 0.023(2) 0.017(2) 0.003(2) -0.0038(18) 0.002(2)
C27 0.020(3) 0.025(3) 0.020(3) 0.000(2) 0.003(2) 0.001(2)
C28 0.021(3) 0.034(3) 0.025(3) 0.001(2) 0.002(2) -0.006(2)
C29 0.018(3) 0.042(4) 0.033(3) 0.009(3) 0.005(2) -0.001(2)
C30 0.022(3) 0.037(3) 0.030(3) 0.002(2) 0.008(2) 0.011(3)
C31 0.023(3) 0.030(3) 0.021(3) 0.001(2) 0.003(2) 0.002(2)
C32 0.019(3) 0.026(3) 0.020(2) -0.002(2) 0.003(2) -0.008(2)
C33 0.015(3) 0.028(3) 0.031(3) 0.000(2) 0.002(2) -0.004(2)
C34 0.027(3) 0.026(3) 0.036(3) 0.001(2) 0.012(2) -0.001(2)
C35 0.038(3) 0.035(3) 0.025(3) -0.006(2) 0.011(3) -0.013(3)
C36 0.033(3) 0.047(4) 0.019(3) 0.001(3) -0.001(2) -0.006(3)
C37 0.019(3) 0.035(3) 0.023(3) -0.001(2) 0.001(2) -0.002(2)
C38 0.026(3) 0.032(3) 0.021(3) 0.005(2) -0.003(2) 0.004(2)

loop_
_atom_type_symbol
_atom_type_description
_atom_type_scat_dispersion_real
_atom_type_scat_dispersion_imag
_atom_type_scat_source
C C 0.0033 0.0016 'International Tables Vol C Tables 4.2.6.8 and 6.1.1.4'
H H 0.0000 0.0000 'International Tables Vol C Tables 4.2.6.8 and 6.1.1.4'
N N 0.0061 0.0033 'International Tables Vol C Tables 4.2.6.8 and 6.1.1.4'
P P 0.1023 0.0942 'International Tables Vol C Tables 4.2.6.8 and 6.1.1.4'
Co Co 0.3494 0.9721 'International Tables Vol C Tables 4.2.6.8 and 6.1.1.4'

loop_
_geom_angle_atom_site_label_1
_geom_angle_atom_site_label_2
_geom_angle_atom_site_label_3
_geom_angle
_geom_angle_site_symmetry_1
_geom_angle_site_symmetry_3
_geom_angle_publ_flag
N2 Co1 N1 83.59(19) . . ?
N2 Co1 P2 85.15(13) . . ?
N1 Co1 P2 168.64(15) . . ?
N2 Co1 P1 166.62(14) . . ?
N1 Co1 P1 83.64(15) . . ?
P2 Co1 P1 107.49(6) . . ?
C1 P1 C20 105.9(3) . . ?
C1 P1 C15 104.0(3) . . ?
C20 P1 C15 102.0(2) . . ?
C1 P1 Co1 102.5(2) . . ?
C20 P1 Co1 119.76(18) . . ?
C15 P1 Co1 120.82(18) . . ?
C26 P2 C32 101.8(2) . . ?
C26 P2 C7 103.7(2) . . ?
C32 P2 C7 102.5(2) . . ?
C26 P2 Co1 116.23(16) . . ?
C32 P2 Co1 126.44(18) . . ?
C7 P2 Co1 103.37(18) . . ?
C2 C1 P1 111.8(4) . . ?
N1 C2 C1 116.7(5) . . ?
N1 C2 C3 117.2(5) . . ?
C1 C2 C3 125.7(6) . . ?
C4 C3 C2 118.3(6) . . ?
C3 C4 C5 114.8(5) . . ?
C13 C5 C6 118.0(6) . . ?
C13 C5 C4 115.4(6) . . ?
C6 C5 C4 126.6(6) . . ?
C12 C6 C5 122.6(5) . . ?
C8 C7 P2 108.9(4) . . ?
N2 C8 C9 120.1(5) . . ?
N2 C8 C7 115.5(4) . . ?
C9 C8 C7 124.3(5) . . ?
C10 C9 C8 121.0(5) . . ?
C9 C10 C11 119.6(5) . . ?
C14 C11 C10 116.3(5) . . ?
C14 C11 C12 117.0(6) . . ?
C10 C11 C12 126.7(6) . . ?
C6 C12 C11 120.3(6) . . ?
N1 C13 C5 125.7(5) . . ?
N1 C13 C14 114.6(5) . . ?
C5 C13 C14 119.7(5) . . ?
N2 C14 C11 124.5(5) . . ?
N2 C14 C13 113.1(5) . . ?
C11 C14 C13 122.3(5) . . ?
C2 N1 C13 120.7(5) . . ?
C2 N1 Co1 125.3(4) . . ?
C13 N1 Co1 113.9(4) . . ?
C8 N2 C14 118.4(5) . . ?
C8 N2 Co1 126.9(4) . . ?
C14 N2 Co1 114.7(4) . . ?
C38 C15 C16 118.6(5) . . ?
C38 C15 P1 119.3(4) . . ?
C16 C15 P1 122.1(4) . . ?
C15 C16 C17 120.6(6) . . ?
C18 C17 C16 120.3(6) . . ?
C19 C18 C17 119.9(6) . . ?
C18 C19 C38 120.1(6) . . ?
C21 C20 C25 118.5(5) . . ?
C21 C20 P1 121.1(4) . . ?
C25 C20 P1 120.0(4) . . ?
C22 C21 C20 120.3(5) . . ?
C23 C22 C21 120.6(5) . . ?
C22 C23 C24 119.9(5) . . ?
C23 C24 C25 119.8(5) . . ?
C24 C25 C20 120.9(5) . . ?
C27 C26 C31 119.0(5) . . ?
C27 C26 P2 121.6(4) . . ?
C31 C26 P2 119.1(4) . . ?
C26 C27 C28 120.2(5) . . ?
C29 C28 C27 119.9(5) . . ?
C30 C29 C28 120.6(5) . . ?
C29 C30 C31 120.1(5) . . ?
C30 C31 C26 120.2(5) . . ?
C37 C32 C33 118.7(5) . . ?
C37 C32 P2 121.8(4) . . ?
C33 C32 P2 119.5(4) . . ?
C34 C33 C32 121.1(5) . . ?
C33 C34 C35 119.8(5) . . ?
C36 C35 C34 119.7(5) . . ?
C35 C36 C37 120.3(5) . . ?
C36 C37 C32 120.6(5) . . ?
C15 C38 C19 120.5(5) . . ?

loop_
_geom_bond_atom_site_label_1
_geom_bond_atom_site_label_2
_geom_bond_distance
_geom_bond_site_symmetry_2
_geom_bond_publ_flag
Co1 N2 1.884(4) . ?
Co1 N1 1.898(4) . ?
Co1 P2 2.1202(14) . ?
Co1 P1 2.1588(14) . ?
P1 C1 1.809(6) . ?
P1 C20 1.828(5) . ?
P1 C15 1.841(5) . ?
P2 C26 1.834(5) . ?
P2 C32 1.836(5) . ?
P2 C7 1.862(5) . ?
C1 C2 1.388(8) . ?
C2 N1 1.364(7) . ?
C2 C3 1.487(8) . ?
C3 C4 1.453(10) . ?
C4 C5 1.488(9) . ?
C5 C13 1.402(8) . ?
C5 C6 1.406(9) . ?
C6 C12 1.374(10) . ?
C7 C8 1.472(8) . ?
C8 N2 1.358(7) . ?
C8 C9 1.420(7) . ?
C9 C10 1.390(8) . ?
C10 C11 1.419(9) . ?
C11 C14 1.402(8) . ?
C11 C12 1.429(8) . ?
C13 N1 1.371(7) . ?
C13 C14 1.407(8) . ?
C14 N2 1.383(7) . ?
C15 C38 1.387(7) . ?
C15 C16 1.388(8) . ?
C16 C17 1.393(9) . ?
C17 C18 1.377(9) . ?
C18 C19 1.373(9) . ?
C19 C38 1.402(8) . ?
C20 C21 1.393(7) . ?
C20 C25 1.396(7) . ?
C21 C22 1.387(8) . ?
C22 C23 1.380(8) . ?
C23 C24 1.383(8) . ?
C24 C25 1.387(7) . ?
C26 C27 1.386(7) . ?
C26 C31 1.399(7) . ?
C27 C28 1.401(8) . ?
C28 C29 1.373(8) . ?
C29 C30 1.373(8) . ?
C30 C31 1.389(8) . ?
C32 C37 1.389(7) . ?
C32 C33 1.389(7) . ?
C33 C34 1.378(8) . ?
C34 C35 1.391(8) . ?
C35 C36 1.381(9) . ?
C36 C37 1.383(8) . ?

loop_
_geom_torsion_atom_site_label_1
_geom_torsion_atom_site_label_2
_geom_torsion_atom_site_label_3
_geom_torsion_atom_site_label_4
_geom_torsion
_geom_torsion_site_symmetry_1
_geom_torsion_site_symmetry_2
_geom_torsion_site_symmetry_3
_geom_torsion_site_symmetry_4
_geom_torsion_publ_flag
C20 P1 C1 C2 -127.0(4) . . . . ?
C15 P1 C1 C2 125.9(5) . . . . ?
Co1 P1 C1 C2 -0.7(5) . . . . ?
P1 C1 C2 N1 0.9(7) . . . . ?
P1 C1 C2 C3 -171.5(5) . . . . ?
N1 C2 C3 C4 25.2(9) . . . . ?
C1 C2 C3 C4 -162.4(6) . . . . ?
C2 C3 C4 C5 -34.0(9) . . . . ?
C3 C4 C5 C13 23.1(8) . . . . ?
C3 C4 C5 C6 -160.1(6) . . . . ?
C13 C5 C6 C12 -1.6(9) . . . . ?
C4 C5 C6 C12 -178.3(6) . . . . ?
C26 P2 C7 C8 -117.3(4) . . . . ?
C32 P2 C7 C8 137.1(4) . . . . ?
Co1 P2 C7 C8 4.4(4) . . . . ?
P2 C7 C8 N2 -4.4(6) . . . . ?
P2 C7 C8 C9 176.5(5) . . . . ?
N2 C8 C9 C10 1.9(9) . . . . ?
C7 C8 C9 C10 -179.1(5) . . . . ?
C8 C9 C10 C11 -4.4(9) . . . . ?
C9 C10 C11 C14 3.6(9) . . . . ?
C9 C10 C11 C12 -175.3(6) . . . . ?
C5 C6 C12 C11 2.6(9) . . . . ?
C14 C11 C12 C6 -0.2(9) . . . . ?
C10 C11 C12 C6 178.7(6) . . . . ?
C6 C5 C13 N1 179.0(5) . . . . ?
C4 C5 C13 N1 -3.9(8) . . . . ?
C6 C5 C13 C14 -1.8(8) . . . . ?
C4 C5 C13 C14 175.3(5) . . . . ?
C10 C11 C14 N2 -0.5(8) . . . . ?
C12 C11 C14 N2 178.5(5) . . . . ?
C10 C11 C14 C13 177.7(5) . . . . ?
C12 C11 C14 C13 -3.2(8) . . . . ?
N1 C13 C14 N2 2.0(7) . . . . ?
C5 C13 C14 N2 -177.3(5) . . . . ?
N1 C13 C14 C11 -176.5(5) . . . . ?
C5 C13 C14 C11 4.3(8) . . . . ?
C1 C2 N1 C13 -178.0(5) . . . . ?
C3 C2 N1 C13 -5.0(8) . . . . ?
C1 C2 N1 Co1 -0.7(7) . . . . ?
C3 C2 N1 Co1 172.3(4) . . . . ?
C5 C13 N1 C2 -5.6(8) . . . . ?
C14 C13 N1 C2 175.2(5) . . . . ?
C5 C13 N1 Co1 176.8(4) . . . . ?
C14 C13 N1 Co1 -2.4(6) . . . . ?
N2 Co1 N1 C2 -175.8(5) . . . . ?
P2 Co1 N1 C2 -168.5(5) . . . . ?
P1 Co1 N1 C2 0.2(4) . . . . ?
N2 Co1 N1 C13 1.6(4) . . . . ?
P2 Co1 N1 C13 8.9(10) . . . . ?
P1 Co1 N1 C13 177.6(4) . . . . ?
C9 C8 N2 C14 1.2(7) . . . . ?
C7 C8 N2 C14 -177.8(5) . . . . ?
C9 C8 N2 Co1 -178.4(4) . . . . ?
C7 C8 N2 Co1 2.5(7) . . . . ?
C11 C14 N2 C8 -1.9(8) . . . . ?
C13 C14 N2 C8 179.7(4) . . . . ?
C11 C14 N2 Co1 177.7(4) . . . . ?
C13 C14 N2 Co1 -0.6(6) . . . . ?
N1 Co1 N2 C8 179.1(4) . . . . ?
P2 Co1 N2 C8 0.6(4) . . . . ?
P1 Co1 N2 C8 161.7(4) . . . . ?
N1 Co1 N2 C14 -0.5(4) . . . . ?
P2 Co1 N2 C14 -179.1(4) . . . . ?
P1 Co1 N2 C14 -17.9(8) . . . . ?
C1 P1 C15 C38 -106.0(5) . . . . ?
C20 P1 C15 C38 144.0(4) . . . . ?
Co1 P1 C15 C38 8.1(5) . . . . ?
C1 P1 C15 C16 71.1(5) . . . . ?
C20 P1 C15 C16 -38.9(5) . . . . ?
Co1 P1 C15 C16 -174.8(4) . . . . ?
C38 C15 C16 C17 0.1(8) . . . . ?
P1 C15 C16 C17 -177.0(5) . . . . ?
C15 C16 C17 C18 1.3(10) . . . . ?
C16 C17 C18 C19 -1.6(10) . . . . ?
C17 C18 C19 C38 0.6(9) . . . . ?
C1 P1 C20 C21 29.5(5) . . . . ?
C15 P1 C20 C21 138.0(4) . . . . ?
Co1 P1 C20 C21 -85.5(5) . . . . ?
C1 P1 C20 C25 -157.8(4) . . . . ?
C15 P1 C20 C25 -49.2(5) . . . . ?
Co1 P1 C20 C25 87.3(4) . . . . ?
C25 C20 C21 C22 -1.5(8) . . . . ?
P1 C20 C21 C22 171.3(4) . . . . ?
C20 C21 C22 C23 -0.8(8) . . . . ?
C21 C22 C23 C24 2.0(8) . . . . ?
C22 C23 C24 C25 -0.8(8) . . . . ?
C23 C24 C25 C20 -1.6(8) . . . . ?
C21 C20 C25 C24 2.7(8) . . . . ?
P1 C20 C25 C24 -170.2(4) . . . . ?
C32 P2 C26 C27 -34.3(5) . . . . ?
C7 P2 C26 C27 -140.4(4) . . . . ?
Co1 P2 C26 C27 106.9(4) . . . . ?
C32 P2 C26 C31 152.2(4) . . . . ?
C7 P2 C26 C31 46.0(4) . . . . ?
Co1 P2 C26 C31 -66.7(4) . . . . ?
C31 C26 C27 C28 -1.5(7) . . . . ?
P2 C26 C27 C28 -175.0(4) . . . . ?
C26 C27 C28 C29 1.0(8) . . . . ?
C27 C28 C29 C30 0.0(8) . . . . ?
C28 C29 C30 C31 -0.4(8) . . . . ?
C29 C30 C31 C26 0.0(8) . . . . ?
C27 C26 C31 C30 1.0(7) . . . . ?
P2 C26 C31 C30 174.7(4) . . . . ?
C26 P2 C32 C37 -49.0(5) . . . . ?
C7 P2 C32 C37 58.1(5) . . . . ?
Co1 P2 C32 C37 175.4(3) . . . . ?
C26 P2 C32 C33 132.1(4) . . . . ?
C7 P2 C32 C33 -120.8(4) . . . . ?
Co1 P2 C32 C33 -3.6(5) . . . . ?
C37 C32 C33 C34 0.6(8) . . . . ?
P2 C32 C33 C34 179.5(4) . . . . ?
C32 C33 C34 C35 0.1(8) . . . . ?
C33 C34 C35 C36 -0.1(8) . . . . ?
C34 C35 C36 C37 -0.6(9) . . . . ?
C35 C36 C37 C32 1.3(9) . . . . ?
C33 C32 C37 C36 -1.3(8) . . . . ?
P2 C32 C37 C36 179.8(4) . . . . ?
C16 C15 C38 C19 -1.2(8) . . . . ?
P1 C15 C38 C19 176.1(4) . . . . ?
C18 C19 C38 C15 0.8(9) . . . . ?
